data_4002946
loop_
_publ_author_name
'Gouget, Guillaume'
'Duttine, Mathieu'
'Chung, U-Chan'
'Fourcade, S\'ebastien'
'Mauvy, Fabrice'
'Braida, Marc-David'
'Le Mercier, Thierry'
'Demourgues, Alain'

_publ_section_title
;
 High Ionic Conductivity in Oxygen-Deficient Ti-Substituted Sodium
 Niobates and the Key Role of Structural Features
;
_journal_issue 8
_journal_name_full 'Chemistry of Materials'
_journal_page_first 2828
_journal_paper_doi 10.1021/acs.chemmater.8b05292
_journal_volume 31
_journal_year 2019
_chemical_formula_sum 'Na Nb0.9 O2.95 Ti0.1'
_chemical_formula_weight 158.6
_space_group_IT_number 63
_space_group_name_Hall '-C 2c 2'
_space_group_name_H-M_alt 'C m c m'
_symmetry_cell_setting orthorhombic
_symmetry_Int_Tables_number 63
_symmetry_space_group_name_Hall '-C 2c 2'
_symmetry_space_group_name_H-M 'C m c m'
_cell_angle_alpha 90
_cell_angle_beta 90
_cell_angle_gamma 90
_cell_formula_units_Z 8
_cell_length_a 7.8200(6)
_cell_length_b 7.8238(6)
_cell_length_c 7.8325(3)
_cell_measurement_temperature 573
_cell_volume 479.21(6)
_diffrn_ambient_temperature 573
_diffrn_radiation_probe x-ray
_diffrn_radiation_wavelength 1.790276
_exptl_absorpt_coefficient_mu 59.18
_exptl_crystal_density_diffrn 4.3963
_exptl_crystal_F_000 590
_pd_instr_location ' ?'
_pd_meas_2theta_range_inc 0.017
_pd_meas_2theta_range_max 74.987
_pd_meas_2theta_range_min 15.011
_pd_meas_number_of_points 3529
_pd_proc_2theta_range_inc 0.017
_pd_proc_2theta_range_max 74.987
_pd_proc_2theta_range_min 15.011
_pd_proc_ls_background_function '6 Legendre polynoms'
_pd_proc_ls_pref_orient_corr none
_pd_proc_ls_profile_function Pseudo-Voigt
_pd_proc_ls_prof_R_factor 0.0242
_pd_proc_ls_prof_wR_expected 0.0171
_pd_proc_ls_prof_wR_factor 0.0316
_refine_ls_goodness_of_fit_all 1.85
_refine_ls_number_constraints 0
_refine_ls_number_parameters 21
_refine_ls_number_restraints 0
_refine_ls_R_factor_all 0.0231
_refine_ls_R_factor_gt 0.0185
_refine_ls_shift/su_max 0.0484
_refine_ls_shift/su_mean 0.0094
_refine_ls_weighting_scheme sigma
_refine_ls_wR_factor_all 0.0283
_refine_ls_wR_factor_gt 0.0274
_cod_data_source_file cm8b05292_si_003.cif
_cod_data_source_block I
_cod_depositor_comments
;
The following automatic conversions were performed:

'_diffrn_radiation_probe' value 'X-ray' changed to 'x-ray' according
to
/home/data/users/saulius/crontab/automatic-downloads/current/ACS/lib/dictionaries/cif_core.dic
dictionary named 'cif_core.dic' version 2.4.2 from 2011-04-26.

Automatic conversion script
Id: cif_fix_values 4973 2017-02-22 13:04:09Z antanas 
;
_cod_original_sg_symbol_Hall '-C -2x;-2yc;-2zc'
_cod_original_formula_sum 'Na1 Nb0.9 O2.95 Ti0.1'
_cod_database_code 4002946

loop_
_space_group_symop_id
_space_group_symop_operation_xyz
1 x,y,z
2 -x,-y,z+1/2
3 -x,y,-z+1/2
4 x,-y,-z
5 -x,-y,-z
6 x,y,-z+1/2
7 x,-y,z+1/2
8 -x,y,z
9 x+1/2,y+1/2,z
10 -x+1/2,-y+1/2,z+1/2
11 -x+1/2,y+1/2,-z+1/2
12 x+1/2,-y+1/2,-z
13 -x+1/2,-y+1/2,-z
14 x+1/2,y+1/2,-z+1/2
15 x+1/2,-y+1/2,z+1/2
16 -x+1/2,y+1/2,z

loop_
_atom_site_label
_atom_site_type_symbol
_atom_site_fract_x
_atom_site_fract_y
_atom_site_fract_z
_atom_site_adp_type
_atom_site_U_iso_or_equiv
_atom_site_site_symmetry_multiplicity
_atom_site_occupancy
_atom_site_calc_flag
Nb1 Nb 0.25 0.25 0 Uiso 0.0063 8 0.9 d
Ti1 Ti 0.25 0.25 0 Uiso 0.0063 8 0.1 d
Na1 Na 0 0.017(3) 0.25 Uiso 0.0127 4 1 d
Na2 Na 0 0.506(6) 0.25 Uiso 0.0127 4 1 d
O1 O 0.231(3) 0 0 Uiso 0.0127 8 1 d
O2 O 0 0.286(3) -0.0470(14) Uiso 0.0127 8 0.95 d
O3 O 0.243(6) 0.254(3) 0.25 Uiso 0.0127 8 1 d

loop_
_atom_type_symbol
_atom_type_scat_dispersion_real
_atom_type_scat_dispersion_imag
_atom_type_scat_source
Na 0.1670 0.1667 'International Tables Vol C tables 4.2.6.8 and 6.1.1.1'
Nb 0.0496 3.2133 'International Tables Vol C tables 4.2.6.8 and 6.1.1.1'
O 0.0630 0.0440 'International Tables Vol C tables 4.2.6.8 and 6.1.1.1'
Ti -0.0617 2.3213 'International Tables Vol C tables 4.2.6.8 and 6.1.1.1'
